data_1007145
loop_
_publ_author_name
'Averbuch-Pouchot, M T'
'Durif, A'

_publ_section_title
;
Structure of pentarubidium heptahydrogentetrakis(phosphate)
;
_journal_coden_ASTM ACSCEE
_journal_name_full 'Acta Crystallographica C (39,1983-)'
_journal_page_first 1555
_journal_page_last 1556
_journal_volume 41
_journal_year 1985
_chemical_formula_structural 'Rb5 H7 (P O4)4'
_chemical_formula_sum 'H7 O16 P4 Rb5'
_chemical_name_systematic
;
Pentarubidium heptahydrogentetrakis(phosphate)
;
_space_group_IT_number 62
_symmetry_cell_setting orthorhombic
_symmetry_Int_Tables_number 62
_symmetry_space_group_name_Hall '-P 2c 2n'
_symmetry_space_group_name_H-M 'P n a m'
_cell_angle_alpha 90
_cell_angle_beta 90
_cell_angle_gamma 90
_cell_formula_units_Z 4
_cell_length_a 28.57(6)
_cell_length_b 10.277(5)
_cell_length_c 6.090(3)
_cell_volume 1788.1
_refine_ls_R_factor_all 0.056
_cod_database_code 1007145

loop_
_symmetry_equiv_pos_as_xyz
x,y,z
1/2+x,1/2-y,1/2-z
-x,-y,1/2+z
1/2-x,1/2+y,-z
-x,-y,-z
1/2-x,1/2+y,1/2+z
x,y,1/2-z
1/2+x,1/2-y,z

loop_
_atom_site_label
_atom_site_type_symbol
_atom_site_symmetry_multiplicity
_atom_site_Wyckoff_symbol
_atom_site_fract_x
_atom_site_fract_y
_atom_site_fract_z
_atom_site_occupancy
_atom_site_attached_hydrogens
_atom_site_calc_flag
Rb1 Rb1+ 4 c 0.37420(6) 0.1766(2) 0.75 1. 0 d
Rb2 Rb1+ 4 c 0.42038(7) 0.4120(2) 0.25 1. 0 d
Rb3 Rb1+ 4 c 0.06097(7) 0.2912(2) 0.25 1. 0 d
Rb4 Rb1+ 4 c 0.28078(7) 0.1424(2) 0.25 1. 0 d
Rb5 Rb1+ 4 c 0.19212(7) 0.2376(2) 0.75 1. 0 d
P1 P5+ 4 c 0.2248(2) 0.4547(6) 0.25 1. 0 d
P2 P5+ 4 c -0.0039(2) 0.1908(6) 0.75 1. 0 d
P3 P5+ 4 c 0.3474(2) 0.5170(6) 0.75 1. 0 d
P4 P5+ 4 c 0.4142(2) 0.0131(6) 0.25 1. 0 d
O1 O2- 4 c 0.2796(5) 0.096(2) 0.75 1. 0 d
O2 O2- 4 c 0.1732(5) 0.396(2) 0.25 1. 0 d
O3 O2- 8 d 0.2480(3) 0.401(1) 0.044(2) 1. 0 d
O4 O2- 8 d 0.4773(4) 0.248(1) 0.956(2) 1. 0 d
O5 O2- 4 c 0.9848(5) 0.040(1) 0.75 1. 0 d
O6 O2- 4 c 0.0501(4) 0.186(1) 0.75 1. 0 d
O7 O2- 8 d 0.3333(4) 0.434(1) 0.543(2) 1. 0 d
O8 O2- 4 c 0.1777(5) 0.143(2) 0.25 1. 0 d
O9 O2- 4 c 0.1010(5) 0.025(2) 0.25 1. 0 d
O10 O2- 8 d 0.0536(3) 0.522(1) 0.958(2) 1. 0 d
O11 O2- 4 c 0.1049(4) 0.375(1) 0.75 1. 0 d
O12 O2- 4 c 0.3792(4) 0.118(1) 0.25 1. 0 d
H1 H1+ 4 ? -1. -1. -1. 7. 0 dum

loop_
_atom_type_symbol
_atom_type_oxidation_number
Rb1+ 1.000
P5+ 5.000
O2- -2.000
H1+ 1.000
